data_4350522
loop_
_publ_author_name
'Jia, Junhua'
'Lin, Xiang'
'Blake, Alexander J.'
'Champness, Neil R.'
'Hubberstey, Peter'
'Shao, Limin'
'Walker, Gavin'
'Wilson, Claire'
'Schr\"oder, Martin'

_publ_section_title
;
 Triggered ligand release coupled to framework rearrangement: generating
 crystalline porous coordination materials.
;
_journal_issue 22
_journal_name_full 'Inorganic chemistry'
_journal_page_first 8838
_journal_page_last 8840
_journal_paper_doi 10.1021/ic061095u
_journal_volume 45
_journal_year 2006
_chemical_formula_moiety 'C21 H9 N3 O12 Y2, 1.4(H2 O)'
_chemical_formula_sum 'C21 H11.8 N3 O13.4 Y2'
_chemical_formula_weight 698.35
_space_group_IT_number 185
_space_group_name_Hall 'P 6c -2'
_space_group_name_H-M_alt 'P 63 c m'
_symmetry_cell_setting hexagonal
_symmetry_space_group_name_H-M 'P 63 c m'
_atom_sites_solution_hydrogens geom
_atom_sites_solution_primary direct
_atom_sites_solution_secondary difmap
_audit_creation_method 'enCIFer editing of SHELXL97 CIF output'
_cell_angle_alpha 90.00
_cell_angle_beta 90.00
_cell_angle_gamma 120.00
_cell_formula_units_Z 2
_cell_length_a 16.239(11)
_cell_length_b 16.239(11)
_cell_length_c 7.458(5)
_cell_measurement_reflns_used 734
_cell_measurement_temperature 150(2)
_cell_measurement_theta_max 19
_cell_measurement_theta_min 2.5
_cell_volume 1703(2)
_computing_cell_refinement 'Bruker SAINT version 6.36a (Bruker, 2002)'
_computing_data_collection 'Bruker SMART version 5.625 (Bruker, 2001)'
_computing_data_reduction 'Bruker SAINT; Bruker SHELXTL (Bruker, 2001)'
_computing_molecular_graphics ' ?'
_computing_publication_material 'enCIFer (Allen et al., 2004); PLATON (Spek, 2003)'
_computing_structure_refinement 'SHELXL97 (Sheldrick, 1998)'
_computing_structure_solution 'SHELXS97 (Sheldrick, 1990)'
_diffrn_ambient_temperature 150(2)
_diffrn_measured_fraction_theta_full 0.998
_diffrn_measured_fraction_theta_max 0.998
_diffrn_measurement_device_type 'Bruker SMART APEX CCD area detector'
_diffrn_measurement_method omega
_diffrn_radiation_monochromator graphite
_diffrn_radiation_source 'normal-focus sealed tube'
_diffrn_radiation_type MoK\a
_diffrn_radiation_wavelength 0.71073
_diffrn_reflns_av_R_equivalents 0.127
_diffrn_reflns_av_sigmaI/netI 0.098
_diffrn_reflns_limit_h_max 19
_diffrn_reflns_limit_h_min -7
_diffrn_reflns_limit_k_max 14
_diffrn_reflns_limit_k_min -19
_diffrn_reflns_limit_l_max 8
_diffrn_reflns_limit_l_min -8
_diffrn_reflns_number 6667
_diffrn_reflns_theta_full 24.97
_diffrn_reflns_theta_max 24.97
_diffrn_reflns_theta_min 2.51
_diffrn_standards_decay_% 0
_diffrn_standards_number 0
_exptl_absorpt_coefficient_mu 3.446
_exptl_absorpt_correction_T_max 1.000
_exptl_absorpt_correction_T_min 0.462
_exptl_absorpt_correction_type multi-scan
_exptl_absorpt_process_details '(SADABS version 2.10; Sheldrick, 2003)'
_exptl_crystal_colour COLOURLESS
_exptl_crystal_density_diffrn 1.362
_exptl_crystal_density_method 'not measured'
_exptl_crystal_description NEEDLE
_exptl_crystal_F_000 688
_exptl_crystal_size_max 0.223
_exptl_crystal_size_mid 0.048
_exptl_crystal_size_min 0.017
_refine_diff_density_max 1.24
_refine_diff_density_min -1.17
_refine_diff_density_rms 0.16
_refine_ls_abs_structure_details 'Flack H D (1983), Acta Cryst. A39, 876-881'
_refine_ls_abs_structure_Flack 0.47(6)
_refine_ls_extinction_method none
_refine_ls_goodness_of_fit_ref 1.09
_refine_ls_hydrogen_treatment 'riding model'
_refine_ls_matrix_type full
_refine_ls_number_parameters 54
_refine_ls_number_reflns 1042
_refine_ls_number_restraints 28
_refine_ls_restrained_S_all 1.10
_refine_ls_R_factor_all 0.106
_refine_ls_R_factor_gt 0.0783
_refine_ls_shift/su_max 0.020
_refine_ls_shift/su_mean 0.009
_refine_ls_structure_factor_coef Fsqd
_refine_ls_weighting_details 'calc w=1/[\s^2^(Fo^2^)+(0.1288P)^2^] where P=(Fo^2^+2Fc^2^)/3'
_refine_ls_weighting_scheme calc
_refine_ls_wR_factor_gt 0.223
_refine_ls_wR_factor_ref 0.233
_reflns_number_gt 667
_reflns_number_total 1042
_reflns_threshold_expression >2sigma(I)
_cod_data_source_file ic061095urom20060618_072627.cif
_cod_data_source_block '_Compound_4'
_cod_depositor_comments
;
The following automatic conversions were performed:

data item '_symmetry_cell_setting' value 'Hexagonal' was changed to
'hexagonal' in accordance with the
/home/saulius/struct/COD-crude-data/automatic-downloads/DataCite-retrospective/ACS/depositions/lib/dictionaries/cif_core.dic
dictionary named 'cif_core.dic' version 2.4.2 last updated on
2011-04-26.

data item '_atom_sites_solution_hydrogens' value 'geometrically
placed' was changed to 'geom'.

Automatic conversion script
Id: cif_fix_values 6909 2019-04-08 15:41:33Z antanas 
;
_cod_original_cell_volume 1703(3)
_cod_original_formula_sum 'C21 H11.80 N3 O13.40 Y2'
_cod_database_code 4350522

loop_
_symmetry_equiv_pos_as_xyz
'x, y, z'
'-x, -y, z+1/2'
'-y, x-y, z'
'-x+y, -x, z'
'x-y, x, z+1/2'
'y, -x+y, z+1/2'
'-x+y, y, z+1/2'
'x, x-y, z+1/2'
'-y, -x, z+1/2'
'y, x, z'
'-x, -x+y, z'
'x-y, -y, z'

loop_
_atom_site_label
_atom_site_type_symbol
_atom_site_fract_x
_atom_site_fract_y
_atom_site_fract_z
_atom_site_U_iso_or_equiv
_atom_site_adp_type
_atom_site_occupancy
_atom_site_symmetry_multiplicity
_atom_site_calc_flag
_atom_site_refinement_flags
Y1 Y 0.3333 0.6667 -0.1255(10) 0.0225(6) Uani 1 3 d SU
O1 O 0.2554(5) 0.7016(5) 0.1056(17) 0.037(2) Uani 1 1 d DU
O2 O 0.1748(7) 0.6275(8) -0.0875(11) 0.052(2) Uani 1 1 d DU
N1 N 0.0000 0.6428(8) 0.394(2) 0.073(6) Uiso 1 2 d SDU
C2 C 0.0820(7) 0.6662(7) 0.3142(9) 0.029(3) Uiso 1 1 d DU
H2A H 0.1400 0.7063 0.3748 0.035 Uiso 1 1 calc R
C3 C 0.0845(6) 0.6331(5) 0.1444(10) 0.033(3) Uani 1 1 d DU
C4 C 0.0000 0.5755(11) 0.0619(17) 0.039(5) Uani 1 2 d SDU
H4A H 0.0000 0.5536 -0.0563 0.047 Uiso 1 2 calc SR
C7 C 0.1730(8) 0.6583(7) 0.0614(13) 0.038(3) Uani 1 1 d DU

loop_
_atom_site_aniso_label
_atom_site_aniso_U_11
_atom_site_aniso_U_22
_atom_site_aniso_U_33
_atom_site_aniso_U_23
_atom_site_aniso_U_13
_atom_site_aniso_U_12
Y1 0.0291(7) 0.0291(7) 0.0095(7) 0.000 0.000 0.0145(3)
O1 0.031(4) 0.034(4) 0.049(7) -0.020(5) -0.008(5) 0.018(4)
O2 0.052(5) 0.089(7) 0.019(5) -0.007(5) -0.005(4) 0.038(6)
C3 0.025(5) 0.018(5) 0.046(8) -0.001(7) 0.004(5) 0.003(5)
C4 0.033(7) 0.056(10) 0.021(9) 0.009(8) 0.000 0.016(4)
C7 0.034(5) 0.023(7) 0.060(8) -0.017(6) 0.012(5) 0.017(6)

loop_
_atom_type_symbol
_atom_type_description
_atom_type_scat_dispersion_real
_atom_type_scat_dispersion_imag
_atom_type_scat_source
C C 0.0033 0.0016 'International Tables Vol C Tables 4.2.6.8 and 6.1.1.4'
H H 0.0000 0.0000 'International Tables Vol C Tables 4.2.6.8 and 6.1.1.4'
N N 0.0061 0.0033 'International Tables Vol C Tables 4.2.6.8 and 6.1.1.4'
O O 0.0106 0.0060 'International Tables Vol C Tables 4.2.6.8 and 6.1.1.4'
Y Y -2.7962 3.5667 'International Tables Vol C Tables 4.2.6.8 and 6.1.1.4'

loop_
_geom_angle_atom_site_label_1
_geom_angle_atom_site_label_2
_geom_angle_atom_site_label_3
_geom_angle
_geom_angle_site_symmetry_1
_geom_angle_site_symmetry_3
O2 Y1 O2 118.55(9) . 3_665
O2 Y1 O1 47.9(3) . .
O2 Y1 O1 84.0(3) 4_565 .
O2 Y1 O1 120.6(3) 3_665 .
O1 Y1 O1 72.9(4) . 4_565
O2 Y1 O1 75.3(3) . 9_664
O2 Y1 O1 79.6(3) 4_565 9_664
O2 Y1 O1 135.9(3) 3_665 9_664
O1 Y1 O1 100.0(3) . 9_664
O1 Y1 O1 127.2(3) 4_565 9_664
O1 Y1 O1 156.7(4) 3_665 9_664
O1 Y1 O1 66.1(4) 9_664 8_564
C7 O1 Y1 103.4(8) . .
C7 O1 Y1 127.4(9) . 7
Y1 O1 Y1 97.7(3) . 7
C7 O2 Y1 104.3(7) . .
C2 N1 C2 120.3(16) . 11
N1 C2 C3 121.3(12) . .
N1 C2 H2A 119.3 . .
C3 C2 H2A 119.3 . .
C4 C3 C2 117.6(10) . .
C4 C3 C7 121.8(9) . .
C2 C3 C7 120.5(8) . .
C3 C4 C3 121.7(13) . 11
C3 C4 H4A 119.2 . .

loop_
_geom_bond_atom_site_label_1
_geom_bond_atom_site_label_2
_geom_bond_distance
_geom_bond_site_symmetry_2
Y1 O1 2.369(11) .
Y1 O1 2.581(11) 7_554
Y1 O2 2.340(9) .
O1 C7 1.206(10) .
O2 C7 1.224(10) .
N1 C2 1.329(8) .
C2 C3 1.384(9) .
C2 H2A 0.9500 .
C3 C4 1.362(8) .
C3 C7 1.424(16) .
C4 H4A 0.9500 .
